data_1100878
loop_
_publ_author_name
'Osintseva, Svetlana V.'
'Dolgushin, Fedor M.'
'Shtel'tser, Nikolay A.'
'Petrovskii, Pavel V.'
'Kreindlin, Arkadii Z.'
'Rybin, Leonid V.'
'Antipin, Mikhail Yu.'

_publ_section_title
;
 Reaction of Ru <sub>3</sub> (CO) <sub>12</sub> with Dibenzylideneacetone
;
_journal_issue 10
_journal_name_full Organometallics
_journal_page_first 2279
_journal_page_last 2288
_journal_paper_doi 10.1021/om0489958
_journal_volume 24
_journal_year 2005
_chemical_formula_moiety 'C40 H26 O8 Ru3, 0.5(C6 H14)'
_chemical_formula_sum 'C43 H33 O8 Ru3'
_chemical_formula_weight 980.90
_space_group_IT_number 15
_symmetry_cell_setting monoclinic
_symmetry_space_group_name_Hall '-C 2yc'
_symmetry_space_group_name_H-M 'C 1 2/c 1'
_atom_sites_solution_hydrogens difmap
_atom_sites_solution_primary direct
_atom_sites_solution_secondary difmap
_cell_angle_alpha 90.00
_cell_angle_beta 90.92(2)
_cell_angle_gamma 90.00
_cell_formula_units_Z 4
_cell_length_a 14.120(4)
_cell_length_b 24.452(7)
_cell_length_c 11.080(3)
_cell_measurement_reflns_used 24
_cell_measurement_temperature 153(2)
_cell_measurement_theta_max 12
_cell_measurement_theta_min 10
_cell_volume 3825(2)
_diffrn_ambient_temperature 153(2)
_diffrn_detector_area_resol_mean ?
_diffrn_measurement_device_type 'Syntex P2(1)'
_diffrn_measurement_method \q/2\q
_diffrn_radiation_monochromator graphite
_diffrn_radiation_source 'normal-focus sealed tube'
_diffrn_radiation_type MoK\a
_diffrn_radiation_wavelength 0.71073
_diffrn_reflns_av_R_equivalents 0.0503
_diffrn_reflns_av_sigmaI/netI 0.1077
_diffrn_reflns_limit_h_max 16
_diffrn_reflns_limit_h_min 0
_diffrn_reflns_limit_k_max 29
_diffrn_reflns_limit_k_min -3
_diffrn_reflns_limit_l_max 13
_diffrn_reflns_limit_l_min -13
_diffrn_reflns_number 3512
_diffrn_reflns_theta_max 25.05
_diffrn_reflns_theta_min 2.46
_diffrn_standards_decay_% ?
_diffrn_standards_interval_count 98
_diffrn_standards_interval_time ?
_diffrn_standards_number 2
_exptl_absorpt_coefficient_mu 1.223
_exptl_absorpt_correction_T_max ?
_exptl_absorpt_correction_T_min ?
_exptl_absorpt_correction_type none
_exptl_absorpt_process_details ?
_exptl_crystal_colour yellow
_exptl_crystal_density_diffrn 1.703
_exptl_crystal_density_meas ?
_exptl_crystal_density_method 'not measured'
_exptl_crystal_description needle
_exptl_crystal_F_000 1948
_exptl_crystal_size_max 0.5
_exptl_crystal_size_mid 0.2
_exptl_crystal_size_min 0.1
_refine_ls_extinction_coef ?
_refine_ls_extinction_method none
_refine_ls_goodness_of_fit_ref 0.917
_refine_ls_hydrogen_treatment refall
_refine_ls_matrix_type full
_refine_ls_number_parameters 292
_refine_ls_number_reflns 3368
_refine_ls_number_restraints 0
_refine_ls_restrained_S_all 0.917
_refine_ls_R_factor_all 0.0721
_refine_ls_R_factor_gt 0.0367
_refine_ls_shift/su_max 0.001
_refine_ls_shift/su_mean 0.000
_refine_ls_structure_factor_coef Fsqd
_refine_ls_weighting_details 'calc w=1/[\s^2^(Fo^2^)+(0.0420P)^2^+0.0000P] where P=(Fo^2^+2Fc^2^)/3'
_refine_ls_weighting_scheme calc
_refine_ls_wR_factor_gt 0.0788
_refine_ls_wR_factor_ref 0.0827
_reflns_number_gt 2483
_reflns_number_total 3368
_reflns_threshold_expression I>2\s(I)
_cod_original_sg_symbol_H-M 'C 2/c'
_cod_database_code 1100878

loop_
_symmetry_equiv_pos_as_xyz
'x, y, z'
'-x, y, -z+1/2'
'x+1/2, y+1/2, z'
'-x+1/2, y+1/2, -z+1/2'
'-x, -y, -z'
'x, -y, z-1/2'
'-x+1/2, -y+1/2, -z'
'x+1/2, -y+1/2, z-1/2'

loop_
_atom_site_label
_atom_site_type_symbol
_atom_site_fract_x
_atom_site_fract_y
_atom_site_fract_z
_atom_site_U_iso_or_equiv
_atom_site_adp_type
_atom_site_occupancy
_atom_site_symmetry_multiplicity
_atom_site_calc_flag
_atom_site_refinement_flags
_atom_site_disorder_assembly
_atom_site_disorder_group
Ru1 Ru 0.0000 0.24547(2) 0.7500 0.01729(14) Uani 1 2 d S . .
Ru2 Ru -0.01659(3) 0.321935(15) 0.94145(3) 0.01717(12) Uani 1 1 d . . .
O1 O -0.0787(3) 0.15683(17) 0.9116(4) 0.0479(11) Uani 1 1 d . . .
O2 O -0.1472(3) 0.25565(16) 1.0944(4) 0.0391(10) Uani 1 1 d . . .
O3 O 0.0749(3) 0.3759(2) 1.1609(4) 0.0619(14) Uani 1 1 d . . .
O4 O 0.0691(2) 0.36654(12) 0.8254(3) 0.0184(7) Uani 1 1 d . . .
C1 C -0.0511(4) 0.1901(2) 0.8505(5) 0.0285(12) Uani 1 1 d . . .
C2 C -0.0957(4) 0.2802(2) 1.0377(5) 0.0249(11) Uani 1 1 d . . .
C3 C 0.0403(4) 0.3561(2) 1.0784(5) 0.0307(12) Uani 1 1 d . . .
C4 C 0.1180(3) 0.33294(18) 0.7603(4) 0.0183(10) Uani 1 1 d . . .
C5 C 0.1398(3) 0.27922(19) 0.8105(4) 0.0167(10) Uani 1 1 d . . .
C6 C 0.0891(3) 0.26430(18) 0.9131(4) 0.0179(10) Uani 1 1 d . . .
C7 C 0.1229(3) 0.21784(19) 0.9924(4) 0.0177(10) Uani 1 1 d . . .
C8 C 0.1815(3) 0.1770(2) 0.9475(4) 0.0233(11) Uani 1 1 d . . .
C9 C 0.2081(4) 0.1325(2) 1.0169(5) 0.0287(12) Uani 1 1 d . . .
C10 C 0.1775(4) 0.1280(2) 1.1343(5) 0.0265(12) Uani 1 1 d . . .
C11 C 0.1225(4) 0.1684(2) 1.1815(5) 0.0266(12) Uani 1 1 d . . .
C12 C 0.0949(3) 0.2135(2) 1.1116(4) 0.0218(11) Uani 1 1 d . . .
C13 C 0.1542(3) 0.35122(19) 0.6448(4) 0.0187(10) Uani 1 1 d . . .
C14 C 0.1166(3) 0.3978(2) 0.5884(4) 0.0213(10) Uani 1 1 d . . .
C15 C 0.1559(3) 0.42609(19) 0.4835(4) 0.0206(10) Uani 1 1 d . . .
C16 C 0.1272(4) 0.4793(2) 0.4590(5) 0.0294(12) Uani 1 1 d . . .
C17 C 0.1589(4) 0.5074(2) 0.3586(5) 0.0312(13) Uani 1 1 d . . .
C18 C 0.2232(4) 0.4829(2) 0.2835(5) 0.0325(13) Uani 1 1 d . . .
C19 C 0.2543(4) 0.4304(2) 0.3080(5) 0.0310(13) Uani 1 1 d . . .
C20 C 0.2209(4) 0.4022(2) 0.4069(4) 0.0239(11) Uani 1 1 d . . .
H5 H 0.190(4) 0.2601(19) 0.780(4) 0.024(14) Uiso 1 1 d . . .
H8 H 0.202(3) 0.1808(18) 0.869(4) 0.014(12) Uiso 1 1 d . . .
H9 H 0.247(3) 0.105(2) 0.981(4) 0.022(13) Uiso 1 1 d . . .
H10 H 0.200(4) 0.099(2) 1.177(5) 0.036(15) Uiso 1 1 d . . .
H11 H 0.101(3) 0.1671(18) 1.252(4) 0.016(13) Uiso 1 1 d . . .
H12 H 0.055(3) 0.2441(17) 1.145(4) 0.009(10) Uiso 1 1 d . . .
H13 H 0.205(3) 0.3287(18) 0.613(4) 0.012(11) Uiso 1 1 d . . .
H14 H 0.077(4) 0.420(2) 0.629(4) 0.024(14) Uiso 1 1 d . . .
H16 H 0.077(3) 0.4940(18) 0.514(4) 0.018(12) Uiso 1 1 d . . .
H17 H 0.133(4) 0.544(2) 0.351(5) 0.045(17) Uiso 1 1 d . . .
H18 H 0.243(4) 0.499(2) 0.210(5) 0.045(17) Uiso 1 1 d . . .
H19 H 0.295(3) 0.4133(18) 0.252(4) 0.020(13) Uiso 1 1 d . . .
H20 H 0.237(3) 0.3670(18) 0.413(4) 0.008(11) Uiso 1 1 d . . .
C1S C -0.006(2) 0.0109(10) 1.185(2) 0.212(12) Uiso 0.75 1 d P . .
C2S C -0.026(3) 0.0001(16) 1.087(4) 0.200(15) Uiso 0.50 1 d P . .
C3S C 0.0000 0.0000 1.0000 0.22(3) Uiso 0.50 2 d SP . .

loop_
_atom_site_aniso_label
_atom_site_aniso_U_11
_atom_site_aniso_U_22
_atom_site_aniso_U_33
_atom_site_aniso_U_23
_atom_site_aniso_U_13
_atom_site_aniso_U_12
Ru1 0.0161(3) 0.0156(3) 0.0200(3) 0.000 -0.0049(2) 0.000
Ru2 0.0152(2) 0.0176(2) 0.0187(2) 0.00047(16) -0.00225(14) 0.00045(16)
O1 0.042(3) 0.043(2) 0.058(3) 0.026(2) -0.014(2) -0.021(2)
O2 0.031(2) 0.045(2) 0.041(2) 0.022(2) 0.0054(18) -0.0022(19)
O3 0.043(3) 0.106(4) 0.036(3) -0.031(3) -0.005(2) -0.018(3)
O4 0.0212(17) 0.0126(16) 0.0215(17) 0.0004(13) -0.0016(14) 0.0002(14)
C1 0.021(3) 0.026(3) 0.038(3) 0.000(2) -0.013(2) -0.002(2)
C2 0.021(3) 0.024(3) 0.030(3) 0.004(2) -0.006(2) 0.006(2)
C3 0.021(3) 0.042(3) 0.029(3) -0.001(3) -0.002(2) -0.002(2)
C4 0.013(2) 0.016(2) 0.026(3) -0.004(2) -0.0049(19) -0.0059(19)
C5 0.012(2) 0.019(2) 0.019(2) -0.004(2) -0.0044(19) 0.001(2)
C6 0.017(2) 0.021(3) 0.016(2) -0.0059(19) -0.0056(19) -0.0025(19)
C7 0.012(2) 0.020(2) 0.020(2) -0.001(2) -0.0055(19) -0.0033(19)
C8 0.021(3) 0.031(3) 0.018(3) 0.002(2) -0.002(2) 0.001(2)
C9 0.026(3) 0.026(3) 0.034(3) 0.000(2) -0.006(2) 0.004(2)
C10 0.029(3) 0.017(3) 0.033(3) 0.001(2) -0.010(2) 0.001(2)
C11 0.025(3) 0.035(3) 0.020(3) 0.005(2) -0.003(2) -0.005(2)
C12 0.010(2) 0.028(3) 0.027(3) 0.000(2) -0.005(2) 0.001(2)
C13 0.016(2) 0.018(2) 0.022(3) 0.002(2) 0.000(2) -0.001(2)
C14 0.020(3) 0.015(2) 0.029(3) -0.001(2) 0.003(2) -0.005(2)
C15 0.016(2) 0.021(3) 0.024(3) 0.000(2) -0.004(2) -0.002(2)
C16 0.020(3) 0.027(3) 0.041(3) 0.001(2) -0.001(2) -0.002(2)
C17 0.032(3) 0.023(3) 0.038(3) 0.010(2) 0.001(3) 0.000(2)
C18 0.038(3) 0.028(3) 0.031(3) 0.012(2) -0.004(3) -0.008(3)
C19 0.029(3) 0.031(3) 0.034(3) -0.006(2) 0.000(2) -0.002(2)
C20 0.026(3) 0.019(3) 0.026(3) 0.001(2) 0.005(2) 0.003(2)

loop_
_atom_type_symbol
_atom_type_description
_atom_type_scat_dispersion_real
_atom_type_scat_dispersion_imag
_atom_type_scat_source
C C 0.0033 0.0016 'International Tables Vol C Tables 4.2.6.8 and 6.1.1.4'
H H 0.0000 0.0000 'International Tables Vol C Tables 4.2.6.8 and 6.1.1.4'
O O 0.0106 0.0060 'International Tables Vol C Tables 4.2.6.8 and 6.1.1.4'
Ru Ru -1.2594 0.8363 'International Tables Vol C Tables 4.2.6.8 and 6.1.1.4'
